data_7713761
loop_
_publ_author_name
'Tu, Rui'
'Liu, Jie'
'Chen, Weibin'
'Fu, Fengfu'
'Li, Mei-Jin'

_publ_section_title
;
 Two near-infrared phosphorescent iridium(III) complexes for detection of
 GSH and photodynamic therapy
;
_journal_name_full 'Dalton Transactions'
_journal_paper_doi 10.1039/D3DT01826A
_journal_year 2023
_chemical_formula_moiety '0.103(C52 Ir N4 O2 S2), 0.308(C Cl2), 0.103(F6 P), 0.103(N), 0.127[CH2Cl2]'
_chemical_formula_sum 'C55 H42 Cl6 F6 Ir N4 O2 P S2'
_chemical_formula_weight 1404.91
_space_group_crystal_system monoclinic
_space_group_IT_number 14
_space_group_name_Hall '-P 2ybc'
_space_group_name_H-M_alt 'P 1 21/c 1'
_atom_sites_solution_hydrogens geom
_atom_sites_solution_primary dual
_audit_creation_date 2023-06-12
_audit_creation_method
;
Olex2 1.3
(compiled 2020.11.12 svn.r5f609507 for OlexSys, GUI svn.r6408)
;
_audit_update_record
;
2023-06-12 deposited with the CCDC.	2023-08-22 downloaded from the CCDC.
;
_cell_angle_alpha 90
_cell_angle_beta 114.576(2)
_cell_angle_gamma 90
_cell_formula_units_Z 4
_cell_length_a 13.3845(9)
_cell_length_b 36.264(3)
_cell_length_c 13.5902(9)
_cell_measurement_reflns_used 9866
_cell_measurement_temperature 296.15
_cell_measurement_theta_max 24.99
_cell_measurement_theta_min 2.25
_cell_volume 5998.8(8)
_computing_cell_refinement 'SAINT V8.38A (Bruker, 2018)'
_computing_data_reduction 'SAINT V8.38A (Bruker, 2018)'
_computing_molecular_graphics 'Olex2 1.3 (Dolomanov et al., 2009)'
_computing_publication_material 'Olex2 1.3 (Dolomanov et al., 2009)'
_computing_structure_refinement 'SHELXL 2018/3 (Sheldrick, 2015)'
_computing_structure_solution 'SHELXT 2018/2 (Sheldrick, 2018)'
_diffrn_ambient_temperature 296.15
_diffrn_measured_fraction_theta_full 0.997
_diffrn_measured_fraction_theta_max 0.997
_diffrn_measurement_device_type 'CCD area detector'
_diffrn_measurement_method 'phi and omega scans'
_diffrn_radiation_monochromator graphite
_diffrn_radiation_type MoK\a
_diffrn_radiation_wavelength 0.71073
_diffrn_reflns_av_R_equivalents 0.0681
_diffrn_reflns_av_unetI/netI 0.0428
_diffrn_reflns_Laue_measured_fraction_full 0.997
_diffrn_reflns_Laue_measured_fraction_max 0.997
_diffrn_reflns_limit_h_max 15
_diffrn_reflns_limit_h_min -15
_diffrn_reflns_limit_k_max 43
_diffrn_reflns_limit_k_min -43
_diffrn_reflns_limit_l_max 16
_diffrn_reflns_limit_l_min -16
_diffrn_reflns_number 86692
_diffrn_reflns_point_group_measured_fraction_full 0.997
_diffrn_reflns_point_group_measured_fraction_max 0.997
_diffrn_reflns_theta_full 25.077
_diffrn_reflns_theta_max 25.077
_diffrn_reflns_theta_min 1.994
_diffrn_source_current 1.4
_diffrn_source_power 0.07
_diffrn_source_voltage 50.0
_exptl_absorpt_coefficient_mu 2.651
_exptl_absorpt_correction_T_max 0.7452
_exptl_absorpt_correction_T_min 0.5210
_exptl_absorpt_correction_type none
_exptl_crystal_colour 'clear light red'
_exptl_crystal_colour_lustre clear
_exptl_crystal_colour_modifier light
_exptl_crystal_colour_primary red
_exptl_crystal_density_diffrn 1.556
_exptl_crystal_description block
_exptl_crystal_F_000 2784
_exptl_crystal_size_max 0.12
_exptl_crystal_size_mid 0.11
_exptl_crystal_size_min 0.1
_refine_diff_density_max 2.065
_refine_diff_density_min -2.959
_refine_diff_density_rms 0.190
_refine_ls_extinction_method none
_refine_ls_goodness_of_fit_ref 1.134
_refine_ls_hydrogen_treatment constr
_refine_ls_matrix_type full
_refine_ls_number_parameters 726
_refine_ls_number_reflns 10610
_refine_ls_number_restraints 1294
_refine_ls_restrained_S_all 1.082
_refine_ls_R_factor_all 0.0946
_refine_ls_R_factor_gt 0.0713
_refine_ls_shift/su_max 0.001
_refine_ls_shift/su_mean 0.000
_refine_ls_structure_factor_coef Fsqd
_refine_ls_weighting_details 'w=1/[\s^2^(Fo^2^)+(0.0304P)^2^+146.9410P] where P=(Fo^2^+2Fc^2^)/3'
_refine_ls_weighting_scheme calc
_refine_ls_wR_factor_gt 0.1711
_refine_ls_wR_factor_ref 0.1862
_reflns_Friedel_coverage 0.000
_reflns_number_gt 8408
_reflns_number_total 10610
_reflns_threshold_expression 'I > 2\s(I)'
_cod_data_source_file d3dt01826a2.cif
_cod_data_source_block '[Ir(iqbt)2bpy-ace]PF6'
_cod_original_cell_volume 5998.7(7)
_cod_database_code 7713761
_shelx_shelxl_version_number 2018/3
_shelx_space_group_comment
;
The symmetry employed for this shelxl refinement is uniquely defined
by the following loop, which should always be used as a source of
symmetry information in preference to the above space-group names.
They are only intended as comments.
;
_shelx_estimated_absorpt_t_max 0.777
_shelx_estimated_absorpt_t_min 0.742
_olex2_refinement_description
;
1. Restrained distances
 P1-F3B \\sim P1-F3A
 with sigma of 0.02
 Cl1A-C53 \\sim Cl1B-C53
 with sigma of 0.02
 P1-F1B \\sim P1-F2
 with sigma of 0.02
2. Uiso/Uaniso restraints and constraints
F3B \\sim F3A: within 2A with sigma of 0.01 and sigma for terminal atoms of
0.02 within 2A
Cl1A \\sim Cl1B: within 2A with sigma of 0.01 and sigma for terminal atoms of
0.02 within 2A
C25: within 2A with sigma of 0.01 and sigma for terminal atoms of 0.02 within 2A
C25 \\sim C28 \\sim C11 \\sim C36 \\sim C27 \\sim C13 \\sim C6 \\sim C3 \\sim
C48 \\sim C5 \\sim C10 \\sim C9 \\sim C24 \\sim C12 \\sim C35 \\sim C18 \\sim
C29 \\sim C8 \\sim C30 \\sim C39 \\sim C46 \\sim C26 \\sim C47 \\sim C7 \\sim
C37 \\sim C50 \\sim C44 \\sim C1 \\sim C17 \\sim C38 \\sim C20 \\sim C2 \\sim
C23 \\sim C14 \\sim C31 \\sim C4 \\sim C51 \\sim C34 \\sim C15 \\sim C45 \\sim
C16 \\sim C40 \\sim C19 \\sim C33 \\sim C32 \\sim C49 \\sim C21 \\sim C22 \\sim
C42 \\sim C41 \\sim C43 \\sim C52 \\sim C53 \\sim C55 \\sim C54: within 3.8A
with sigma of 0.01 and sigma for terminal atoms of 0.02 within 3.8A
Uanis(C25) \\sim Ueq: with sigma of 0.001 and sigma for terminal atoms of 0.002
Uanis(C26) \\sim Ueq: with sigma of 0.001 and sigma for terminal atoms of 0.002
3. Rigid body (RIGU) restrains
 F3A, P1, F4, F2, F6, F5
 with sigma for 1-2 distances of 0.001 and sigma for 1-3 distances of 0.002
 F3B, P1, F6, F2, F4, F5
 with sigma for 1-2 distances of 0.001 and sigma for 1-3 distances of 0.002
 Cl1B, C53
 with sigma for 1-2 distances of 0.001 and sigma for 1-3 distances of 0.002
 Cl1A, C53
 with sigma for 1-2 distances of 0.001 and sigma for 1-3 distances of 0.002
 F1B, P1, F1A, F6, F5, F4
 with sigma for 1-2 distances of 0.001 and sigma for 1-3 distances of 0.002
 F2, F1A, P1, F6, F5, F4
 with sigma for 1-2 distances of 0.001 and sigma for 1-3 distances of 0.002
4. Others
 Sof(F3A)=1-FVAR(1)
 Sof(F3B)=FVAR(1)
 Sof(H53C)=Sof(H53D)=Sof(Cl1A)=1-FVAR(2)
 Sof(Cl1B)=Sof(H53A)=Sof(H53B)=FVAR(2)
 Sof(F2)=1-FVAR(3)
 Sof(F1B)=FVAR(3)
5.a Secondary CH2 refined with riding coordinates:
 C53(H53A,H53B), C53(H53C,H53D), C55(H55A,H55B), C54(H54A,H54B)
5.b Aromatic/amide H refined with riding coordinates:
 C36(H36), C13(H13), C6(H6), C5(H5), C24(H24), C35(H35), C18(H18), C30(H30),
 C47(H47), C7(H7), C50(H50), C44(H44), C1(H1), C38(H38), C2(H2), C23(H23),
 C14(H14), C31(H31), C4(H4), C15(H15), C45(H45), C16(H16), C40(H40), C19(H19),
 C33(H33), C32(H32), C49(H49), C21(H21), C22(H22), C41(H41)
5.c Idealised Me refined as rotating group:
 C43(H43A,H43B,H43C), C52(H52A,H52B,H52C)
;
_smtbx_masks_special_details
;
A solvent mask was calculated and 210 electrons were 
found in a volume of 790\%A^3^ in 1 void per unit cell. 
This is consistent with the presence of 
0.13[CH2Cl2] per Asymmetric Unit 
which account for 213 electrons 
per unit cell.
;
_smtbx_masks_void_probe_radius 1.2
_smtbx_masks_void_truncation_radius 1.2
_olex2_submission_special_instructions 'No special instructions were received'

loop_
_space_group_symop_operation_xyz
'x, y, z'
'-x, y+1/2, -z+1/2'
'-x, -y, -z'
'x, -y-1/2, z-1/2'

loop_
_atom_site_label
_atom_site_type_symbol
_atom_site_fract_x
_atom_site_fract_y
_atom_site_fract_z
_atom_site_U_iso_or_equiv
_atom_site_adp_type
_atom_site_occupancy
_atom_site_site_symmetry_order
_atom_site_calc_flag
_atom_site_refinement_flags_posn
_atom_site_refinement_flags_adp
_atom_site_refinement_flags_occupancy
_atom_site_disorder_assembly
_atom_site_disorder_group
Ir1 Ir 0.75137(4) 0.64441(2) 0.67975(3) 0.02693(14) Uani 1 1 d . . . . .
S2 S 0.9291(2) 0.68873(8) 1.0180(2) 0.0342(6) Uani 1 1 d . . . . .
S1 S 0.6717(2) 0.75104(8) 0.4930(2) 0.0332(6) Uani 1 1 d . . . . .
Cl6 Cl 0.6310(3) 0.31834(11) 0.1741(2) 0.0544(9) Uani 1 1 d . . . . .
Cl5 Cl 0.7899(3) 0.30673(11) 0.3962(3) 0.0566(9) Uani 1 1 d . . . . .
P1 P 0.7089(3) 0.42966(11) 0.4740(3) 0.0521(9) Uani 1 1 d D . . . .
Cl3 Cl 0.3186(4) 0.62948(14) 0.0430(4) 0.0832(13) Uani 1 1 d . . . . .
Cl1B Cl 0.3760(5) 0.70726(19) 0.4113(15) 0.085(4) Uani 0.83(4) 1 d D U P A 1
Cl4 Cl 0.1822(5) 0.60051(15) -0.1719(4) 0.0963(16) Uani 1 1 d . . . . .
Cl2 Cl 0.2223(6) 0.66349(18) 0.2359(4) 0.129(3) Uani 1 1 d . . . . .
F5 F 0.6393(7) 0.3927(2) 0.4616(6) 0.0597(19) Uani 1 1 d . . . . .
N1 N 0.8280(7) 0.6540(3) 0.5808(7) 0.030(2) Uani 1 1 d . . . . .
N4 N 0.6423(7) 0.6108(2) 0.5493(6) 0.0281(19) Uani 1 1 d . . . . .
N2 N 0.6785(7) 0.6361(2) 0.7847(6) 0.028(2) Uani 1 1 d . . . . .
N3 N 0.8150(7) 0.5904(2) 0.7236(7) 0.0261(19) Uani 1 1 d . . . . .
C25 C 0.6914(8) 0.6410(3) 0.9694(8) 0.0224(15) Uani 1 1 d . U . . .
F4 F 0.7029(8) 0.4245(2) 0.3572(7) 0.070(2) Uani 1 1 d . . . . .
O1 O 1.1220(8) 0.4188(3) 0.9710(7) 0.056(3) Uani 1 1 d . . . . .
C28 C 0.8593(9) 0.6707(3) 0.8136(8) 0.0275(15) Uani 1 1 d . U . . .
O2 O 0.2031(8) 0.5303(3) 0.0558(7) 0.062(3) Uani 1 1 d . . . . .
C11 C 0.6886(9) 0.6939(3) 0.6184(8) 0.0286(16) Uani 1 1 d . U . . .
C36 C 0.4945(10) 0.6015(3) 0.3768(9) 0.038(2) Uani 1 1 d . U . . .
H36 H 0.436393 0.611305 0.317249 0.045 Uiso 1 1 calc R U . . .
C27 C 0.8314(9) 0.6684(3) 0.9010(8) 0.0299(17) Uani 1 1 d . U . . .
C13 C 0.5638(9) 0.7173(3) 0.7041(8) 0.0332(17) Uani 1 1 d . U . . .
H13 H 0.576067 0.696705 0.748524 0.040 Uiso 1 1 calc R U . . .
C6 C 0.8542(9) 0.7276(3) 0.2937(8) 0.0337(19) Uani 1 1 d . U . . .
H6 H 0.829647 0.747066 0.244840 0.040 Uiso 1 1 calc R U . . .
C3 C 0.9249(10) 0.6688(3) 0.4361(9) 0.0337(18) Uani 1 1 d . U . . .
C48 C 0.7634(9) 0.5628(3) 0.6528(8) 0.0299(16) Uani 1 1 d . U . . .
C5 C 0.9404(9) 0.7049(3) 0.2954(8) 0.0346(19) Uani 1 1 d . U . . .
H5 H 0.973684 0.709768 0.248801 0.042 Uiso 1 1 calc R U . . .
C10 C 0.7222(9) 0.7072(3) 0.5419(8) 0.0315(17) Uani 1 1 d . U . . .
C9 C 0.7977(9) 0.6847(3) 0.5165(8) 0.0324(16) Uani 1 1 d . U . . .
C24 C 0.7428(9) 0.6528(3) 1.0750(9) 0.0327(18) Uani 1 1 d . U . . .
H24 H 0.805230 0.667500 1.096268 0.039 Uiso 1 1 calc R U . . .
C12 C 0.6160(9) 0.7202(3) 0.6369(8) 0.0307(17) Uani 1 1 d . U . . .
F2 F 0.7159(10) 0.4337(4) 0.5949(9) 0.086(4) Uani 0.874(19) 1 d D . P B 2
C35 C 0.5572(9) 0.6241(3) 0.4614(8) 0.0355(18) Uani 1 1 d . U . . .
H35 H 0.540593 0.649136 0.457963 0.043 Uiso 1 1 calc R U . . .
C18 C 0.5859(9) 0.6155(3) 0.7559(9) 0.0311(17) Uani 1 1 d . U . . .
H18 H 0.550573 0.607444 0.684662 0.037 Uiso 1 1 calc R U . . .
C29 C 0.9612(9) 0.6895(3) 0.8413(8) 0.0297(17) Uani 1 1 d . U . . .
C8 C 0.8433(9) 0.6919(3) 0.4399(8) 0.0312(17) Uani 1 1 d . U . . .
C30 C 1.0198(9) 0.6986(3) 0.7785(9) 0.0336(18) Uani 1 1 d . U . . .
H30 H 0.991885 0.691584 0.706131 0.040 Uiso 1 1 calc R U . . .
C39 C 0.6663(9) 0.5750(3) 0.5539(8) 0.0326(17) Uani 1 1 d . U . . .
C46 C 0.8954(10) 0.5184(3) 0.7664(9) 0.035(2) Uani 1 1 d . U . . .
C26 C 0.7318(9) 0.6480(3) 0.8860(8) 0.0277(14) Uani 1 1 d . U . . .
C47 C 0.8008(9) 0.5273(3) 0.6712(9) 0.0346(18) Uani 1 1 d . U . . .
H47 H 0.764247 0.508877 0.621423 0.042 Uiso 1 1 calc R U . . .
C7 C 0.8064(9) 0.7212(3) 0.3639(8) 0.0320(18) Uani 1 1 d . U . . .
H7 H 0.749004 0.736126 0.361515 0.038 Uiso 1 1 calc R U . . .
C37 C 0.5174(10) 0.5641(3) 0.3798(9) 0.036(2) Uani 1 1 d . U . . .
C50 C 1.0182(10) 0.4675(3) 0.8693(9) 0.038(2) Uani 1 1 d . U . . .
H50 H 1.057598 0.484179 0.923543 0.046 Uiso 1 1 calc R U . . .
C44 C 0.9028(9) 0.5813(3) 0.8154(8) 0.0321(17) Uani 1 1 d . U . . .
H44 H 0.936904 0.599686 0.865852 0.039 Uiso 1 1 calc R U . . .
C1 C 0.9075(9) 0.6312(3) 0.5744(8) 0.0336(17) Uani 1 1 d . U . . .
H1 H 0.926885 0.610058 0.617201 0.040 Uiso 1 1 calc R U . . .
C17 C 0.5993(10) 0.7524(3) 0.5733(9) 0.0356(19) Uani 1 1 d . U . . .
C38 C 0.6077(9) 0.5505(3) 0.4705(9) 0.0364(19) Uani 1 1 d . U . . .
H38 H 0.627769 0.525850 0.474728 0.044 Uiso 1 1 calc R U . . .
C20 C 0.5960(9) 0.6184(3) 0.9359(8) 0.0319(17) Uani 1 1 d . U . . .
C2 C 0.9577(10) 0.6379(3) 0.5096(8) 0.0351(19) Uani 1 1 d . U . . .
H2 H 1.014251 0.622592 0.511850 0.042 Uiso 1 1 calc R U . . .
C23 C 0.7026(9) 0.6430(3) 1.1487(9) 0.0331(18) Uani 1 1 d . U . . .
H23 H 0.737028 0.651607 1.219433 0.040 Uiso 1 1 calc R U . . .
C14 C 0.4900(10) 0.7458(3) 0.7069(9) 0.036(2) Uani 1 1 d . U . . .
H14 H 0.450412 0.743177 0.748798 0.043 Uiso 1 1 calc R U . . .
C31 C 1.1150(9) 0.7173(3) 0.8220(9) 0.0352(19) Uani 1 1 d . U . . .
H31 H 1.150306 0.723615 0.778143 0.042 Uiso 1 1 calc R U . . .
C4 C 0.9755(10) 0.6755(3) 0.3663(8) 0.0341(18) Uani 1 1 d . U . . .
H4 H 1.031994 0.660320 0.367485 0.041 Uiso 1 1 calc R U . . .
C51 C 1.0517(11) 0.4288(4) 0.8847(10) 0.046(3) Uani 1 1 d . U . . .
C34 C 1.0066(9) 0.7006(3) 0.9506(9) 0.0335(19) Uani 1 1 d . U . . .
C15 C 0.4799(10) 0.7775(3) 0.6446(9) 0.039(2) Uani 1 1 d . U . . .
H15 H 0.435551 0.796684 0.648160 0.047 Uiso 1 1 calc R U . . .
F3A F 0.765(3) 0.4689(5) 0.477(3) 0.086(5) Uani 0.76(7) 1 d D U P B 2
C45 C 0.9434(10) 0.5466(3) 0.8373(9) 0.035(2) Uani 1 1 d . U . . .
H45 H 1.004690 0.541850 0.901277 0.042 Uiso 1 1 calc R U . . .
C16 C 0.5335(10) 0.7809(3) 0.5788(9) 0.037(2) Uani 1 1 d . U . . .
H16 H 0.525687 0.802165 0.538124 0.045 Uiso 1 1 calc R U . . .
C40 C 0.4527(10) 0.5380(3) 0.2939(9) 0.039(2) Uani 1 1 d . U . . .
H40 H 0.481167 0.514467 0.296349 0.047 Uiso 1 1 calc R U . . .
C19 C 0.5426(9) 0.6061(3) 0.8274(9) 0.0328(18) Uani 1 1 d . U . . .
H19 H 0.479107 0.591875 0.805228 0.039 Uiso 1 1 calc R U . . .
C33 C 1.1089(10) 0.7193(3) 0.9952(9) 0.037(2) Uani 1 1 d . U . . .
H33 H 1.139040 0.726043 1.067839 0.045 Uiso 1 1 calc R U . . .
F6 F 0.8195(8) 0.4076(3) 0.5202(8) 0.090(3) Uani 1 1 d . . . . .
C32 C 1.1636(10) 0.7276(3) 0.9328(9) 0.039(2) Uani 1 1 d . U . . .
H32 H 1.230981 0.739615 0.962166 0.047 Uiso 1 1 calc R U . . .
C49 C 0.9337(10) 0.4802(3) 0.7814(9) 0.039(2) Uani 1 1 d . U . . .
H49 H 0.896871 0.463598 0.725999 0.047 Uiso 1 1 calc R U . . .
C21 C 0.5563(10) 0.6081(3) 1.0133(9) 0.0348(18) Uani 1 1 d . U . . .
H21 H 0.494453 0.593198 0.993586 0.042 Uiso 1 1 calc R U . . .
F1A F 0.5961(9) 0.4512(3) 0.4275(10) 0.100(3) Uani 1 1 d . . . . .
C22 C 0.6104(10) 0.6204(3) 1.1189(9) 0.038(2) Uani 1 1 d . U . . .
H22 H 0.585000 0.613469 1.170366 0.045 Uiso 1 1 calc R U . . .
C42 C 0.2899(11) 0.5193(4) 0.1258(10) 0.045(3) Uani 1 1 d . U . . .
C41 C 0.3562(10) 0.5458(4) 0.2129(9) 0.043(2) Uani 1 1 d . U . . .
H41 H 0.328021 0.569371 0.210362 0.051 Uiso 1 1 calc R U . . .
C43 C 0.3288(12) 0.4807(4) 0.1286(10) 0.056(3) Uani 1 1 d . U . . .
H43A H 0.268651 0.465498 0.083015 0.084 Uiso 1 1 calc R U . . .
H43B H 0.357007 0.471613 0.201532 0.084 Uiso 1 1 calc R U . . .
H43C H 0.385812 0.480123 0.103217 0.084 Uiso 1 1 calc R U . . .
C52 C 1.0044(14) 0.4023(4) 0.7931(12) 0.071(4) Uani 1 1 d . U . . .
H52A H 1.021559 0.410283 0.734575 0.107 Uiso 1 1 calc R U . . .
H52B H 0.926140 0.401276 0.769147 0.107 Uiso 1 1 calc R U . . .
H52C H 1.035141 0.378274 0.816711 0.107 Uiso 1 1 calc R U . . .
C53 C 0.2627(13) 0.6795(5) 0.3672(12) 0.066(4) Uani 1 1 d D . . . .
H53A H 0.202226 0.693152 0.371444 0.079 Uiso 0.83(4) 1 calc R U P A 1
H53B H 0.277737 0.658546 0.415526 0.079 Uiso 0.83(4) 1 calc R U P A 1
H53C H 0.210465 0.696338 0.375753 0.079 Uiso 0.17(4) 1 calc R U P A 2
H53D H 0.283160 0.660103 0.421098 0.079 Uiso 0.17(4) 1 calc R U P A 2
C55 C 0.6846(13) 0.3352(4) 0.3071(11) 0.062(4) Uani 1 1 d . . . . .
H55A H 0.626046 0.336741 0.331360 0.074 Uiso 1 1 calc R U . . .
H55B H 0.713214 0.359820 0.308443 0.074 Uiso 1 1 calc R U . . .
C54 C 0.1863(14) 0.6187(5) -0.0478(16) 0.081(5) Uani 1 1 d . . . . .
H54A H 0.141151 0.640703 -0.063075 0.097 Uiso 1 1 calc R U . . .
H54B H 0.155648 0.600700 -0.015225 0.097 Uiso 1 1 calc R U . . .
F3B F 0.810(7) 0.458(3) 0.517(7) 0.095(8) Uani 0.24(7) 1 d D U P B 1
Cl1A Cl 0.373(3) 0.7013(18) 0.359(6) 0.094(10) Uani 0.17(4) 1 d D U P A 2
F1B F 0.650(7) 0.4522(17) 0.537(7) 0.067(6) Uani 0.126(19) 1 d D . P B 1

loop_
_atom_site_aniso_label
_atom_site_aniso_U_11
_atom_site_aniso_U_22
_atom_site_aniso_U_33
_atom_site_aniso_U_23
_atom_site_aniso_U_13
_atom_site_aniso_U_12
Ir1 0.0308(2) 0.0282(2) 0.0182(2) -0.00008(17) 0.00651(16) 0.00128(19)
S2 0.0353(16) 0.0439(17) 0.0210(13) -0.0058(11) 0.0092(12) -0.0080(13)
S1 0.0409(16) 0.0307(15) 0.0271(14) 0.0060(11) 0.0135(12) 0.0049(12)
Cl6 0.051(2) 0.073(2) 0.0305(15) 0.0009(15) 0.0083(14) 0.0098(17)
Cl5 0.049(2) 0.081(3) 0.0317(16) 0.0013(16) 0.0087(14) 0.0121(18)
P1 0.0457(18) 0.056(2) 0.0526(19) -0.0246(16) 0.0181(16) -0.0125(15)
Cl3 0.072(3) 0.092(3) 0.078(3) 0.003(2) 0.024(2) -0.012(2)
Cl1B 0.040(3) 0.068(3) 0.132(9) -0.039(4) 0.019(3) -0.005(2)
Cl4 0.102(4) 0.099(4) 0.089(3) -0.021(3) 0.041(3) -0.024(3)
Cl2 0.172(6) 0.115(4) 0.043(2) -0.006(3) -0.013(3) -0.011(4)
F5 0.065(4) 0.064(3) 0.045(4) -0.014(3) 0.018(4) -0.021(3)
N1 0.019(4) 0.038(5) 0.028(5) -0.004(4) 0.004(4) 0.004(4)
N4 0.030(5) 0.032(5) 0.018(4) 0.002(4) 0.006(4) 0.003(4)
N2 0.028(5) 0.034(5) 0.014(4) 0.000(3) -0.001(4) -0.002(4)
N3 0.027(5) 0.029(5) 0.023(4) 0.002(4) 0.011(4) 0.002(4)
C25 0.0225(17) 0.0237(17) 0.0223(17) 0.0000(10) 0.0104(10) 0.0001(10)
F4 0.093(6) 0.063(5) 0.055(3) -0.018(3) 0.033(4) -0.024(4)
O1 0.065(6) 0.055(6) 0.036(5) 0.006(4) 0.009(5) 0.025(5)
C28 0.030(3) 0.030(3) 0.024(3) 0.000(3) 0.012(2) 0.001(3)
O2 0.043(6) 0.073(7) 0.038(5) -0.007(5) -0.015(4) 0.000(5)
C11 0.031(3) 0.032(3) 0.022(3) -0.002(3) 0.010(2) 0.000(3)
C36 0.039(4) 0.041(4) 0.023(3) -0.005(3) 0.003(3) 0.001(3)
C27 0.031(3) 0.030(3) 0.023(3) -0.003(3) 0.006(3) 0.001(3)
C13 0.036(3) 0.035(3) 0.025(3) 0.002(3) 0.009(3) 0.003(3)
C6 0.040(4) 0.036(4) 0.022(3) -0.005(3) 0.009(3) -0.007(3)
C3 0.037(3) 0.036(3) 0.024(3) -0.005(3) 0.009(3) -0.004(3)
C48 0.034(3) 0.033(3) 0.021(3) -0.003(3) 0.009(3) -0.001(3)
C5 0.038(4) 0.041(4) 0.022(3) -0.004(3) 0.010(3) -0.007(3)
C10 0.036(3) 0.032(3) 0.022(3) -0.002(3) 0.008(3) 0.000(3)
C9 0.037(3) 0.033(3) 0.022(3) -0.003(3) 0.008(3) -0.002(3)
C24 0.031(3) 0.035(3) 0.030(3) 0.002(3) 0.010(3) 0.000(3)
C12 0.033(3) 0.031(3) 0.024(3) -0.002(3) 0.008(3) 0.001(3)
F2 0.068(7) 0.132(10) 0.063(3) -0.055(4) 0.031(4) -0.046(6)
C35 0.037(3) 0.037(3) 0.024(3) -0.003(3) 0.005(3) 0.000(3)
C18 0.030(3) 0.034(3) 0.025(3) 0.000(3) 0.006(3) 0.001(3)
C29 0.030(3) 0.031(3) 0.026(3) -0.002(3) 0.009(3) -0.001(3)
C8 0.037(3) 0.034(3) 0.021(3) -0.005(3) 0.010(3) -0.003(3)
C30 0.036(3) 0.035(3) 0.026(3) -0.003(3) 0.010(3) 0.000(3)
C39 0.033(3) 0.036(3) 0.023(3) -0.004(3) 0.006(3) 0.002(3)
C46 0.036(4) 0.034(4) 0.026(3) -0.001(3) 0.004(3) 0.000(3)
C26 0.0281(16) 0.0287(16) 0.0266(16) 0.0005(10) 0.0118(10) -0.0002(10)
C47 0.036(3) 0.036(3) 0.024(3) -0.003(3) 0.005(3) -0.001(3)
C7 0.038(3) 0.035(3) 0.021(3) -0.004(3) 0.010(3) -0.004(3)
C37 0.036(4) 0.040(4) 0.025(3) -0.006(3) 0.004(3) -0.001(3)
C50 0.041(4) 0.035(4) 0.028(4) -0.002(3) 0.005(3) 0.004(4)
C44 0.033(3) 0.034(3) 0.024(3) -0.003(3) 0.007(3) -0.002(3)
C1 0.037(3) 0.036(3) 0.023(3) -0.004(3) 0.008(3) 0.000(3)
C17 0.036(4) 0.036(4) 0.028(3) 0.001(3) 0.007(3) 0.002(3)
C38 0.036(3) 0.040(3) 0.024(3) -0.003(3) 0.003(3) 0.001(3)
C20 0.033(3) 0.036(3) 0.026(3) 0.003(3) 0.012(3) -0.001(3)
C2 0.041(4) 0.037(4) 0.024(3) -0.004(3) 0.009(3) 0.000(3)
C23 0.037(4) 0.040(4) 0.024(3) 0.002(3) 0.014(3) 0.000(3)
C14 0.039(4) 0.039(4) 0.028(4) 0.002(3) 0.013(3) 0.006(4)
C31 0.035(4) 0.036(4) 0.032(4) -0.001(3) 0.012(3) -0.003(3)
C4 0.040(3) 0.039(3) 0.023(3) -0.007(3) 0.012(3) -0.004(3)
C51 0.050(5) 0.041(5) 0.032(5) 0.000(4) 0.003(4) 0.005(5)
C34 0.034(3) 0.035(4) 0.028(3) -0.003(3) 0.010(3) -0.004(3)
C15 0.039(4) 0.040(4) 0.031(4) -0.003(3) 0.006(3) 0.005(4)
F3A 0.094(12) 0.074(4) 0.104(12) -0.053(6) 0.057(10) -0.044(6)
C45 0.038(4) 0.034(4) 0.024(3) 0.001(3) 0.005(3) -0.001(3)
C16 0.037(4) 0.035(4) 0.031(4) -0.001(3) 0.005(3) 0.004(3)
C40 0.039(4) 0.040(4) 0.027(3) -0.006(3) 0.004(3) 0.001(3)
C19 0.031(3) 0.035(3) 0.029(3) -0.002(3) 0.009(3) -0.001(3)
C33 0.038(4) 0.037(4) 0.030(4) 0.000(3) 0.007(3) -0.005(3)
F6 0.052(4) 0.138(7) 0.082(5) 0.011(5) 0.028(4) 0.019(4)
C32 0.037(4) 0.040(4) 0.035(4) -0.003(4) 0.010(3) -0.004(4)
C49 0.042(4) 0.038(4) 0.027(3) -0.003(3) 0.004(3) 0.003(3)
C21 0.035(3) 0.039(3) 0.029(3) 0.001(3) 0.012(3) -0.002(3)
F1A 0.089(5) 0.097(6) 0.120(6) 0.004(6) 0.048(5) 0.034(5)
C22 0.041(4) 0.043(4) 0.027(3) 0.004(3) 0.013(3) 0.000(3)
C42 0.047(5) 0.045(5) 0.030(5) -0.004(4) 0.002(4) 0.001(5)
C41 0.041(4) 0.043(4) 0.031(4) -0.004(4) 0.001(3) 0.000(4)
C43 0.059(7) 0.049(7) 0.035(6) -0.013(5) -0.005(6) 0.002(6)
C52 0.071(8) 0.046(7) 0.057(7) -0.006(6) -0.015(7) 0.010(6)
C53 0.063(8) 0.085(9) 0.044(8) -0.005(7) 0.017(7) -0.008(8)
C55 0.059(9) 0.065(10) 0.041(8) -0.009(7) 0.001(7) 0.019(8)
C54 0.059(11) 0.066(11) 0.105(15) -0.002(10) 0.022(10) 0.012(9)
F3B 0.086(9) 0.121(8) 0.091(15) -0.062(11) 0.050(11) -0.063(8)
Cl1A 0.077(13) 0.078(17) 0.121(19) 0.002(15) 0.034(13) -0.001(12)
F1B 0.056(13) 0.056(12) 0.117(6) -0.007(9) 0.062(6) -0.007(10)

loop_
_atom_type_symbol
_atom_type_description
_atom_type_scat_dispersion_real
_atom_type_scat_dispersion_imag
_atom_type_scat_source
C C 0.0033 0.0016 'International Tables Vol C Tables 4.2.6.8 and 6.1.1.4'
H H 0.0000 0.0000 'International Tables Vol C Tables 4.2.6.8 and 6.1.1.4'
Cl Cl 0.1484 0.1585 'International Tables Vol C Tables 4.2.6.8 and 6.1.1.4'
F F 0.0171 0.0103 'International Tables Vol C Tables 4.2.6.8 and 6.1.1.4'
Ir Ir -1.4442 7.9887 'International Tables Vol C Tables 4.2.6.8 and 6.1.1.4'
N N 0.0061 0.0033 'International Tables Vol C Tables 4.2.6.8 and 6.1.1.4'
O O 0.0106 0.0060 'International Tables Vol C Tables 4.2.6.8 and 6.1.1.4'
P P 0.1023 0.0942 'International Tables Vol C Tables 4.2.6.8 and 6.1.1.4'
S S 0.1246 0.1234 'International Tables Vol C Tables 4.2.6.8 and 6.1.1.4'

loop_
_geom_angle_atom_site_label_1
_geom_angle_atom_site_label_2
_geom_angle_atom_site_label_3
_geom_angle
_geom_angle_site_symmetry_1
_geom_angle_site_symmetry_3
_geom_angle_publ_flag
N1 Ir1 N4 84.7(3) . . ?
N1 Ir1 N2 177.6(3) . . ?
N1 Ir1 N3 95.2(3) . . ?
N2 Ir1 N4 97.7(3) . . ?
N2 Ir1 N3 85.4(3) . . ?
N3 Ir1 N4 76.3(3) . . ?
C28 Ir1 N1 98.4(4) . . ?
C28 Ir1 N4 173.2(4) . . ?
C28 Ir1 N2 79.3(4) . . ?
C28 Ir1 N3 97.4(4) . . ?
C11 Ir1 N1 79.1(4) . . ?
C11 Ir1 N4 98.1(4) . . ?
C11 Ir1 N2 100.5(4) . . ?
C11 Ir1 N3 172.5(4) . . ?
C11 Ir1 C28 88.4(4) . . ?
C34 S2 C27 90.6(5) . . ?
C17 S1 C10 90.9(5) . . ?
F5 P1 F2 88.2(5) . . ?
F5 P1 F3A 173.1(16) . . ?
F5 P1 F3B 160(5) . . ?
F5 P1 F1B 95(2) . . ?
F4 P1 F5 90.6(4) . . ?
F4 P1 F2 178.3(7) . . ?
F4 P1 F3A 87.5(10) . . ?
F4 P1 F1A 90.9(6) . . ?
F4 P1 F3B 97(3) . . ?
F4 P1 F1B 141(4) . . ?
F3A P1 F2 93.9(10) . . ?
F6 P1 F5 91.5(6) . . ?
F6 P1 F4 89.2(6) . . ?
F6 P1 F2 89.6(7) . . ?
F6 P1 F3A 95.1(14) . . ?
F6 P1 F1A 178.9(7) . . ?
F6 P1 F3B 71(5) . . ?
F6 P1 F1B 129(4) . . ?
F1A P1 F5 87.4(6) . . ?
F1A P1 F2 90.2(7) . . ?
F1A P1 F3A 86.0(15) . . ?
F1A P1 F3B 110(5) . . ?
F1A P1 F1B 51(4) . . ?
F3B P1 F1B 90(4) . . ?
C53 Cl2 Cl1A 45.0(16) . . ?
C9 N1 Ir1 117.7(7) . . ?
C9 N1 C1 118.7(10) . . ?
C1 N1 Ir1 123.6(8) . . ?
C35 N4 Ir1 124.0(7) . . ?
C39 N4 Ir1 116.6(7) . . ?
C39 N4 C35 119.3(9) . . ?
C18 N2 Ir1 121.3(7) . . ?
C26 N2 Ir1 117.6(7) . . ?
C26 N2 C18 120.7(9) . . ?
C48 N3 Ir1 117.1(7) . . ?
C44 N3 Ir1 125.5(7) . . ?
C44 N3 C48 117.4(9) . . ?
C24 C25 C26 124.5(9) . . ?
C24 C25 C20 120.4(9) . . ?
C20 C25 C26 115.0(9) . . ?
C27 C28 Ir1 113.2(8) . . ?
C27 C28 C29 111.7(9) . . ?
C29 C28 Ir1 135.0(8) . . ?
C10 C11 Ir1 114.4(8) . . ?
C10 C11 C12 110.6(10) . . ?
C12 C11 Ir1 134.9(8) . . ?
C35 C36 H36 119.7 . . ?
C35 C36 C37 120.6(11) . . ?
C37 C36 H36 119.7 . . ?
C28 C27 S2 112.8(8) . . ?
C28 C27 C26 117.7(9) . . ?
C26 C27 S2 129.4(8) . . ?
C12 C13 H13 119.7 . . ?
C12 C13 C14 120.6(10) . . ?
C14 C13 H13 119.7 . . ?
C5 C6 H6 119.9 . . ?
C7 C6 H6 119.9 . . ?
C7 C6 C5 120.3(11) . . ?
C8 C3 C2 117.1(10) . . ?
C8 C3 C4 122.1(11) . . ?
C4 C3 C2 120.7(11) . . ?
N3 C48 C39 114.3(9) . . ?
N3 C48 C47 121.7(10) . . ?
C47 C48 C39 124.0(10) . . ?
C6 C5 H5 120.0 . . ?
C4 C5 C6 120.0(11) . . ?
C4 C5 H5 120.0 . . ?
C11 C10 S1 114.1(8) . . ?
C11 C10 C9 117.4(10) . . ?
C9 C10 S1 128.4(9) . . ?
N1 C9 C10 111.0(9) . . ?
N1 C9 C8 120.6(10) . . ?
C8 C9 C10 128.3(10) . . ?
C25 C24 H24 119.8 . . ?
C23 C24 C25 120.4(11) . . ?
C23 C24 H24 119.8 . . ?
C13 C12 C11 129.0(10) . . ?
C13 C12 C17 118.6(10) . . ?
C17 C12 C11 112.4(10) . . ?
N4 C35 C36 121.3(11) . . ?
N4 C35 H35 119.3 . . ?
C36 C35 H35 119.3 . . ?
N2 C18 H18 118.7 . . ?
N2 C18 C19 122.6(10) . . ?
C19 C18 H18 118.7 . . ?
C30 C29 C28 131.2(10) . . ?
C34 C29 C28 111.1(10) . . ?
C34 C29 C30 117.7(10) . . ?
C3 C8 C9 119.7(10) . . ?
C3 C8 C7 117.5(10) . . ?
C7 C8 C9 122.8(10) . . ?
C29 C30 H30 119.6 . . ?
C31 C30 C29 120.9(10) . . ?
C31 C30 H30 119.6 . . ?
N4 C39 C48 115.7(9) . . ?
N4 C39 C38 122.5(10) . . ?
C38 C39 C48 121.8(10) . . ?
C47 C46 C49 117.9(10) . . ?
C45 C46 C47 117.0(10) . . ?
C45 C46 C49 125.1(10) . . ?
N2 C26 C25 122.0(9) . . ?
N2 C26 C27 112.0(9) . . ?
C27 C26 C25 126.0(9) . . ?
C48 C47 C46 119.9(10) . . ?
C48 C47 H47 120.1 . . ?
C46 C47 H47 120.1 . . ?
C6 C7 C8 120.8(11) . . ?
C6 C7 H7 119.6 . . ?
C8 C7 H7 119.6 . . ?
C36 C37 C38 117.7(10) . . ?
C36 C37 C40 123.7(10) . . ?
C38 C37 C40 118.6(11) . . ?
C51 C50 H50 118.2 . . ?
C49 C50 H50 118.2 . . ?
C49 C50 C51 123.6(11) . . ?
N3 C44 H44 118.4 . . ?
N3 C44 C45 123.2(10) . . ?
C45 C44 H44 118.4 . . ?
N1 C1 H1 118.5 . . ?
C2 C1 N1 123.0(11) . . ?
C2 C1 H1 118.5 . . ?
C12 C17 S1 112.0(9) . . ?
C16 C17 S1 126.3(9) . . ?
C16 C17 C12 121.8(11) . . ?
C39 C38 C37 118.6(11) . . ?
C39 C38 H38 120.7 . . ?
C37 C38 H38 120.7 . . ?
C19 C20 C25 120.8(10) . . ?
C21 C20 C25 118.6(10) . . ?
C21 C20 C19 120.6(10) . . ?
C3 C2 H2 119.7 . . ?
C1 C2 C3 120.6(11) . . ?
C1 C2 H2 119.7 . . ?
C24 C23 H23 119.6 . . ?
C24 C23 C22 120.7(10) . . ?
C22 C23 H23 119.6 . . ?
C13 C14 H14 121.1 . . ?
C15 C14 C13 117.9(11) . . ?
C15 C14 H14 121.1 . . ?
C30 C31 H31 119.0 . . ?
C30 C31 C32 122.1(11) . . ?
C32 C31 H31 119.0 . . ?
C3 C4 H4 120.4 . . ?
C5 C4 C3 119.1(11) . . ?
C5 C4 H4 120.4 . . ?
O1 C51 C50 119.6(11) . . ?
O1 C51 C52 120.2(12) . . ?
C50 C51 C52 120.1(11) . . ?
C29 C34 S2 113.8(8) . . ?
C29 C34 C33 120.2(11) . . ?
C33 C34 S2 126.0(9) . . ?
C14 C15 H15 119.1 . . ?
C16 C15 C14 121.7(11) . . ?
C16 C15 H15 119.1 . . ?
C46 C45 H45 119.7 . . ?
C44 C45 C46 120.7(11) . . ?
C44 C45 H45 119.7 . . ?
C17 C16 H16 120.3 . . ?
C15 C16 C17 119.3(11) . . ?
C15 C16 H16 120.3 . . ?
C37 C40 H40 117.7 . . ?
C41 C40 C37 124.6(12) . . ?
C41 C40 H40 117.7 . . ?
C18 C19 C20 118.8(11) . . ?
C18 C19 H19 120.6 . . ?
C20 C19 H19 120.6 . . ?
C34 C33 H33 119.6 . . ?
C32 C33 C34 120.8(11) . . ?
C32 C33 H33 119.6 . . ?
C31 C32 H32 120.8 . . ?
C33 C32 C31 118.4(11) . . ?
C33 C32 H32 120.8 . . ?
C46 C49 H49 117.7 . . ?
C50 C49 C46 124.6(11) . . ?
C50 C49 H49 117.7 . . ?
C20 C21 H21 120.3 . . ?
C22 C21 C20 119.4(11) . . ?
C22 C21 H21 120.3 . . ?
F1B F1A P1 66(2) . . ?
C23 C22 H22 119.7 . . ?
C21 C22 C23 120.5(11) . . ?
C21 C22 H22 119.7 . . ?
O2 C42 C41 117.6(12) . . ?
O2 C42 C43 122.5(11) . . ?
C43 C42 C41 119.8(11) . . ?
C40 C41 C42 124.8(12) . . ?
C40 C41 H41 117.6 . . ?
C42 C41 H41 117.6 . . ?
C42 C43 H43A 109.5 . . ?
C42 C43 H43B 109.5 . . ?
C42 C43 H43C 109.5 . . ?
H43A C43 H43B 109.5 . . ?
H43A C43 H43C 109.5 . . ?
H43B C43 H43C 109.5 . . ?
C51 C52 H52A 109.5 . . ?
C51 C52 H52B 109.5 . . ?
C51 C52 H52C 109.5 . . ?
H52A C52 H52B 109.5 . . ?
H52A C52 H52C 109.5 . . ?
H52B C52 H52C 109.5 . . ?
Cl1B C53 Cl2 114.2(11) . . ?
Cl1B C53 H53A 108.7 . . ?
Cl1B C53 H53B 108.7 . . ?
Cl2 C53 H53A 108.7 . . ?
Cl2 C53 H53B 108.7 . . ?
Cl2 C53 H53C 113.7 . . ?
Cl2 C53 H53D 113.7 . . ?
H53A C53 H53B 107.6 . . ?
H53C C53 H53D 110.9 . . ?
Cl1A C53 Cl2 90(3) . . ?
Cl1A C53 H53C 113.7 . . ?
Cl1A C53 H53D 113.7 . . ?
Cl6 C55 Cl5 111.9(8) . . ?
Cl6 C55 H55A 109.2 . . ?
Cl6 C55 H55B 109.2 . . ?
Cl5 C55 H55A 109.2 . . ?
Cl5 C55 H55B 109.2 . . ?
H55A C55 H55B 107.9 . . ?
Cl3 C54 Cl4 112.1(10) . . ?
Cl3 C54 H54A 109.2 . . ?
Cl3 C54 H54B 109.2 . . ?
Cl4 C54 H54A 109.2 . . ?
Cl4 C54 H54B 109.2 . . ?
H54A C54 H54B 107.9 . . ?
C53 Cl1A Cl2 45.3(17) . . ?
F1A F1B P1 64(2) . . ?

loop_
_geom_bond_atom_site_label_1
_geom_bond_atom_site_label_2
_geom_bond_distance
_geom_bond_site_symmetry_2
_geom_bond_publ_flag
Ir1 N1 2.032(9) . ?
Ir1 N4 2.147(9) . ?
Ir1 N2 2.058(9) . ?
Ir1 N3 2.119(8) . ?
Ir1 C28 2.028(10) . ?
Ir1 C11 2.011(11) . ?
S2 C27 1.748(11) . ?
S2 C34 1.699(12) . ?
S1 C10 1.746(11) . ?
S1 C17 1.734(12) . ?
Cl6 C55 1.754(13) . ?
Cl5 C55 1.760(14) . ?
P1 F5 1.600(8) . ?
P1 F4 1.568(9) . ?
P1 F2 1.612(10) . ?
P1 F3A 1.601(11) . ?
P1 F6 1.567(10) . ?
P1 F1A 1.580(11) . ?
P1 F3B 1.600(19) . ?
P1 F1B 1.61(2) . ?
Cl3 C54 1.730(18) . ?
Cl1B C53 1.707(16) . ?
Cl4 C54 1.79(2) . ?
Cl2 C53 1.735(15) . ?
Cl2 Cl1A 2.44(7) . ?
N1 C9 1.368(14) . ?
N1 C1 1.380(14) . ?
N4 C35 1.352(14) . ?
N4 C39 1.332(14) . ?
N2 C18 1.358(14) . ?
N2 C26 1.332(13) . ?
N3 C48 1.363(13) . ?
N3 C44 1.351(13) . ?
C25 C24 1.377(14) . ?
C25 C26 1.468(14) . ?
C25 C20 1.424(15) . ?
O1 C51 1.215(14) . ?
C28 C27 1.389(15) . ?
C28 C29 1.429(15) . ?
O2 C42 1.223(15) . ?
C11 C10 1.381(15) . ?
C11 C12 1.455(15) . ?
C36 H36 0.9300 . ?
C36 C35 1.378(15) . ?
C36 C37 1.387(16) . ?
C27 C26 1.460(15) . ?
C13 H13 0.9300 . ?
C13 C12 1.365(15) . ?
C13 C14 1.441(16) . ?
C6 H6 0.9300 . ?
C6 C5 1.409(16) . ?
C6 C7 1.372(15) . ?
C3 C8 1.394(16) . ?
C3 C2 1.444(16) . ?
C3 C4 1.396(16) . ?
C48 C39 1.497(15) . ?
C48 C47 1.366(16) . ?
C5 H5 0.9300 . ?
C5 C4 1.383(16) . ?
C10 C9 1.447(16) . ?
C9 C8 1.432(15) . ?
C24 H24 0.9300 . ?
C24 C23 1.366(15) . ?
C12 C17 1.415(15) . ?
C35 H35 0.9300 . ?
C18 H18 0.9300 . ?
C18 C19 1.365(15) . ?
C29 C30 1.418(15) . ?
C29 C34 1.410(15) . ?
C8 C7 1.419(15) . ?
C30 H30 0.9300 . ?
C30 C31 1.344(16) . ?
C39 C38 1.395(15) . ?
C46 C47 1.421(15) . ?
C46 C45 1.367(15) . ?
C46 C49 1.462(16) . ?
C47 H47 0.9300 . ?
C7 H7 0.9300 . ?
C37 C38 1.407(16) . ?
C37 C40 1.471(15) . ?
C50 H50 0.9300 . ?
C50 C51 1.460(17) . ?
C50 C49 1.340(16) . ?
C44 H44 0.9300 . ?
C44 C45 1.354(16) . ?
C1 H1 0.9300 . ?
C1 C2 1.334(16) . ?
C17 C16 1.381(16) . ?
C38 H38 0.9300 . ?
C20 C19 1.417(15) . ?
C20 C21 1.412(15) . ?
C2 H2 0.9300 . ?
C23 H23 0.9300 . ?
C23 C22 1.396(16) . ?
C14 H14 0.9300 . ?
C14 C15 1.401(16) . ?
C31 H31 0.9300 . ?
C31 C32 1.420(16) . ?
C4 H4 0.9300 . ?
C51 C52 1.489(18) . ?
C34 C33 1.419(16) . ?
C15 H15 0.9300 . ?
C15 C16 1.364(17) . ?
C45 H45 0.9300 . ?
C16 H16 0.9300 . ?
C40 H40 0.9300 . ?
C40 C41 1.333(16) . ?
C19 H19 0.9300 . ?
C33 H33 0.9300 . ?
C33 C32 1.364(17) . ?
C32 H32 0.9300 . ?
C49 H49 0.9300 . ?
C21 H21 0.9300 . ?
C21 C22 1.385(15) . ?
F1A F1B 1.36(9) . ?
C22 H22 0.9300 . ?
C42 C41 1.496(16) . ?
C42 C43 1.487(18) . ?
C41 H41 0.9300 . ?
C43 H43A 0.9600 . ?
C43 H43B 0.9600 . ?
C43 H43C 0.9600 . ?
C52 H52A 0.9600 . ?
C52 H52B 0.9600 . ?
C52 H52C 0.9600 . ?
C53 H53A 0.9700 . ?
C53 H53B 0.9700 . ?
C53 H53C 0.9700 . ?
C53 H53D 0.9700 . ?
C53 Cl1A 1.72(2) . ?
C55 H55A 0.9700 . ?
C55 H55B 0.9700 . ?
C54 H54A 0.9700 . ?
C54 H54B 0.9700 . ?

loop_
_geom_torsion_atom_site_label_1
_geom_torsion_atom_site_label_2
_geom_torsion_atom_site_label_3
_geom_torsion_atom_site_label_4
_geom_torsion
_geom_torsion_site_symmetry_1
_geom_torsion_site_symmetry_2
_geom_torsion_site_symmetry_3
_geom_torsion_site_symmetry_4
_geom_torsion_publ_flag
Ir1 N1 C9 C10 6.6(12) . . . . ?
Ir1 N1 C9 C8 -176.0(8) . . . . ?
Ir1 N1 C1 C2 -179.5(8) . . . . ?
Ir1 N4 C35 C36 175.5(9) . . . . ?
Ir1 N4 C39 C48 2.9(13) . . . . ?
Ir1 N4 C39 C38 -174.7(9) . . . . ?
Ir1 N2 C18 C19 172.6(8) . . . . ?
Ir1 N2 C26 C25 -175.2(7) . . . . ?
Ir1 N2 C26 C27 5.0(12) . . . . ?
Ir1 N3 C48 C39 -1.3(12) . . . . ?
Ir1 N3 C48 C47 177.2(9) . . . . ?
Ir1 N3 C44 C45 -176.7(9) . . . . ?
Ir1 C28 C27 S2 176.5(5) . . . . ?
Ir1 C28 C27 C26 0.1(13) . . . . ?
Ir1 C28 C29 C30 5(2) . . . . ?
Ir1 C28 C29 C34 -175.8(9) . . . . ?
Ir1 C11 C10 S1 -177.6(5) . . . . ?
Ir1 C11 C10 C9 -0.6(13) . . . . ?
Ir1 C11 C12 C13 -2.7(19) . . . . ?
Ir1 C11 C12 C17 178.1(9) . . . . ?
S2 C27 C26 N2 -179.0(8) . . . . ?
S2 C27 C26 C25 1.2(17) . . . . ?
S2 C34 C33 C32 -179.7(10) . . . . ?
S1 C10 C9 N1 172.6(8) . . . . ?
S1 C10 C9 C8 -4.5(18) . . . . ?
S1 C17 C16 C15 178.7(9) . . . . ?
F5 P1 F1A F1B 99(3) . . . . ?
F5 P1 F1B F1A -82(2) . . . . ?
N1 C9 C8 C3 -4.5(16) . . . . ?
N1 C9 C8 C7 173.3(10) . . . . ?
N1 C1 C2 C3 -4.4(17) . . . . ?
N4 C39 C38 C37 -2.2(18) . . . . ?
N2 C18 C19 C20 0.2(17) . . . . ?
N3 C48 C39 N4 -1.1(14) . . . . ?
N3 C48 C39 C38 176.6(10) . . . . ?
N3 C48 C47 C46 0.2(17) . . . . ?
N3 C44 C45 C46 -0.8(18) . . . . ?
C25 C24 C23 C22 1.3(17) . . . . ?
C25 C20 C19 C18 1.8(17) . . . . ?
C25 C20 C21 C22 0.4(17) . . . . ?
F4 P1 F1A F1B -171(3) . . . . ?
F4 P1 F1B F1A 15(5) . . . . ?
C28 C27 C26 N2 -3.4(14) . . . . ?
C28 C27 C26 C25 176.9(10) . . . . ?
C28 C29 C30 C31 178.9(11) . . . . ?
C28 C29 C34 S2 0.1(13) . . . . ?
C28 C29 C34 C33 179.0(10) . . . . ?
O2 C42 C41 C40 -179.3(14) . . . . ?
C11 C10 C9 N1 -3.8(14) . . . . ?
C11 C10 C9 C8 179.0(11) . . . . ?
C11 C12 C17 S1 -0.5(12) . . . . ?
C11 C12 C17 C16 -179.7(10) . . . . ?
C36 C37 C38 C39 2.4(18) . . . . ?
C36 C37 C40 C41 -11(2) . . . . ?
C27 S2 C34 C29 -0.3(9) . . . . ?
C27 S2 C34 C33 -179.1(11) . . . . ?
C27 C28 C29 C30 -178.8(11) . . . . ?
C27 C28 C29 C34 0.2(13) . . . . ?
C13 C12 C17 S1 -179.8(9) . . . . ?
C13 C12 C17 C16 0.9(17) . . . . ?
C13 C14 C15 C16 3.2(17) . . . . ?
C6 C5 C4 C3 -0.4(16) . . . . ?
C3 C8 C7 C6 -3.8(16) . . . . ?
C48 N3 C44 C45 2.6(16) . . . . ?
C48 C39 C38 C37 -179.7(11) . . . . ?
C5 C6 C7 C8 0.7(16) . . . . ?
C10 S1 C17 C12 1.1(9) . . . . ?
C10 S1 C17 C16 -179.8(11) . . . . ?
C10 C11 C12 C13 178.7(11) . . . . ?
C10 C11 C12 C17 -0.5(13) . . . . ?
C10 C9 C8 C3 172.4(11) . . . . ?
C10 C9 C8 C7 -9.7(18) . . . . ?
C9 N1 C1 C2 1.2(16) . . . . ?
C9 C8 C7 C6 178.4(10) . . . . ?
C24 C25 C26 N2 -179.7(10) . . . . ?
C24 C25 C26 C27 0.1(17) . . . . ?
C24 C25 C20 C19 180.0(10) . . . . ?
C24 C25 C20 C21 -0.7(16) . . . . ?
C24 C23 C22 C21 -1.6(18) . . . . ?
C12 C11 C10 S1 1.3(12) . . . . ?
C12 C11 C10 C9 178.3(9) . . . . ?
C12 C13 C14 C15 -4.5(17) . . . . ?
C12 C17 C16 C15 -2.2(17) . . . . ?
C35 N4 C39 C48 178.5(10) . . . . ?
C35 N4 C39 C38 0.8(17) . . . . ?
C35 C36 C37 C38 -1.3(18) . . . . ?
C35 C36 C37 C40 178.5(12) . . . . ?
C18 N2 C26 C25 -2.5(16) . . . . ?
C18 N2 C26 C27 177.7(9) . . . . ?
C29 C28 C27 S2 -0.4(12) . . . . ?
C29 C28 C27 C26 -176.8(9) . . . . ?
C29 C30 C31 C32 2.3(18) . . . . ?
C29 C34 C33 C32 1.5(18) . . . . ?
C8 C3 C2 C1 3.0(16) . . . . ?
C8 C3 C4 C5 -2.8(17) . . . . ?
C30 C29 C34 S2 179.3(8) . . . . ?
C30 C29 C34 C33 -1.8(16) . . . . ?
C30 C31 C32 C33 -2.5(18) . . . . ?
C39 N4 C35 C36 0.3(17) . . . . ?
C39 C48 C47 C46 178.5(11) . . . . ?
C26 N2 C18 C19 0.2(16) . . . . ?
C26 C25 C24 C23 -176.1(10) . . . . ?
C26 C25 C20 C19 -3.7(15) . . . . ?
C26 C25 C20 C21 175.6(10) . . . . ?
C47 C48 C39 N4 -179.5(11) . . . . ?
C47 C48 C39 C38 -1.8(18) . . . . ?
C47 C46 C45 C44 -1.3(18) . . . . ?
C47 C46 C49 C50 -176.5(12) . . . . ?
C7 C6 C5 C4 1.4(16) . . . . ?
C37 C36 C35 N4 0.0(19) . . . . ?
C37 C40 C41 C42 -179.7(12) . . . . ?
C44 N3 C48 C39 179.3(9) . . . . ?
C44 N3 C48 C47 -2.3(16) . . . . ?
C1 N1 C9 C10 -174.2(9) . . . . ?
C1 N1 C9 C8 3.2(15) . . . . ?
C17 S1 C10 C11 -1.4(9) . . . . ?
C17 S1 C10 C9 -177.9(10) . . . . ?
C38 C37 C40 C41 168.8(13) . . . . ?
C20 C25 C24 C23 -0.2(16) . . . . ?
C20 C25 C26 N2 4.2(15) . . . . ?
C20 C25 C26 C27 -176.0(10) . . . . ?
C20 C21 C22 C23 0.7(18) . . . . ?
C2 C3 C8 C9 1.3(15) . . . . ?
C2 C3 C8 C7 -176.6(10) . . . . ?
C2 C3 C4 C5 178.7(10) . . . . ?
C14 C13 C12 C11 -176.7(11) . . . . ?
C14 C13 C12 C17 2.4(16) . . . . ?
C14 C15 C16 C17 0.1(18) . . . . ?
C4 C3 C8 C9 -177.2(10) . . . . ?
C4 C3 C8 C7 4.9(16) . . . . ?
C4 C3 C2 C1 -178.4(11) . . . . ?
C51 C50 C49 C46 177.0(12) . . . . ?
C34 S2 C27 C28 0.4(9) . . . . ?
C34 S2 C27 C26 176.3(11) . . . . ?
C34 C29 C30 C31 -0.1(17) . . . . ?
C34 C33 C32 C31 0.6(18) . . . . ?
C45 C46 C47 C48 1.6(17) . . . . ?
C45 C46 C49 C50 3(2) . . . . ?
C40 C37 C38 C39 -177.4(11) . . . . ?
C19 C20 C21 C22 179.8(11) . . . . ?
F6 P1 F1B F1A -178.6(9) . . . . ?
C49 C46 C47 C48 -178.7(11) . . . . ?
C49 C46 C45 C44 179.0(12) . . . . ?
C49 C50 C51 O1 -172.8(13) . . . . ?
C49 C50 C51 C52 11(2) . . . . ?
C21 C20 C19 C18 -177.6(11) . . . . ?
C43 C42 C41 C40 3(2) . . . . ?
F3B P1 F1A F1B -72(4) . . . . ?
F3B P1 F1B F1A 117(5) . . . . ?

loop_
_smtbx_masks_void_nr
_smtbx_masks_void_average_x
_smtbx_masks_void_average_y
_smtbx_masks_void_average_z
_smtbx_masks_void_volume
_smtbx_masks_void_count_electrons
_smtbx_masks_void_content
1 -0.917 0.000 -0.917 394.9 105.4 '2.534 CH2Cl2'
2 -0.302 0.500 -0.802 394.9 105.4 '2.534 CH2Cl2'
